data_7708491
loop_
_publ_author_name
'Xing, Tian'
'Prior, Timothy J.'
'Redshaw, Carl'

_publ_section_title
;
 Lead calix[n]arenes (n=4, 6, 8): Structures and ring opening
 homo-/co-polymerization capability for cyclic esters
;
_journal_name_full 'Dalton Transactions'
_journal_paper_doi 10.1039/D1DT02790E
_journal_year 2021
_chemical_formula_moiety 'C94 H122 O10 Pb6 Si2, 2(Cl), 2[CH3CN] 2[OH]'
_chemical_formula_sum 'C94 H122 Cl2 O10 Pb6 Si2'
_chemical_formula_weight 2782.13
_space_group_crystal_system triclinic
_space_group_IT_number 2
_space_group_name_Hall '-P 1'
_space_group_name_H-M_alt 'P -1'
_atom_sites_solution_hydrogens geom
_atom_sites_solution_primary dual
_audit_creation_date 2021-07-15
_audit_creation_method
;
Olex2 1.3
(compiled 2020.11.12 svn.r5f609507 for OlexSys, GUI svn.r6272)
;
_audit_update_record
;
2021-08-10 deposited with the CCDC.	2021-09-30 downloaded from the CCDC.
;
_cell_angle_alpha 66.795(5)
_cell_angle_beta 67.082(4)
_cell_angle_gamma 88.389(3)
_cell_formula_units_Z 1
_cell_length_a 14.3597(5)
_cell_length_b 15.8609(8)
_cell_length_c 15.8791(6)
_cell_measurement_reflns_used 18588
_cell_measurement_temperature 100(2)
_cell_measurement_theta_max 28.4380
_cell_measurement_theta_min 2.4910
_cell_volume 3027.9(3)
_computing_cell_refinement 'CrysAlisPro 1.171.39.34b (Rigaku OD, 2017)'
_computing_data_collection 'CrysAlisPro 1.171.39.34b (Rigaku OD, 2017)'
_computing_data_reduction 'CrysAlisPro 1.171.39.34b (Rigaku OD, 2017)'
_computing_molecular_graphics 'Olex2 1.3 (Dolomanov et al., 2009)'
_computing_publication_material 'Olex2 1.3 (Dolomanov et al., 2009)'
_computing_structure_refinement 'SHELXL 2018/3 (Sheldrick, 2015)'
_computing_structure_solution 'SHELXT  (Sheldrick, 2015)'
_diffrn_ambient_environment N~2~
_diffrn_ambient_temperature 100(2)
_diffrn_detector 'CCD plate'
_diffrn_detector_area_resol_mean 28.5714
_diffrn_detector_type 'Rigaku HG Saturn724+ (2x2 bin mode)'
_diffrn_measured_fraction_theta_full 0.999
_diffrn_measured_fraction_theta_max 0.999
_diffrn_measurement_details
;
List of Runs (angles in degrees, time in seconds):

  # Type    Start    End  Width  t~exp~   \w     \q     \k     \f   Frames
#--------------------------------------------------------------------------
  1  \w   -106.00  21.00   1.00   34.00    --  -16.90 -72.00 -60.00  127
  2  \w   -106.00  18.00   1.00   34.00    --  -16.90 -57.00  30.00  124
  3  \w    -50.00  72.00   1.00   34.00    --  -16.90  38.00 -90.00  122
  4  \w   -106.00  21.00   1.00   34.00    --  -16.90 -72.00  90.00  127
  5  \w   -106.00  21.00   1.00   34.00    --  -16.90 -72.00  90.00  127
  6  \w   -106.00  18.00   1.00   34.00    --  -16.90 -57.00 -60.00  124
  7  \w   -106.00  18.00   1.00   34.00    --  -16.90 -57.00 150.00  124
  8  \w    -55.00  54.00   1.00   34.00    --  -16.90  72.00  60.00  109
;
_diffrn_measurement_device 'four-circle diffractometer'
_diffrn_measurement_device_type
'Rigaku FRE+ equipped with HF Varimax confocal mirrors and an AFC12 goniometer and HG Saturn 724+ detector'
_diffrn_measurement_method 'profile data from \w-scans'
_diffrn_measurement_specimen_support 'MiTeGen MicroLoop'
_diffrn_orient_matrix_type 'CrysAlisPro convention (1999,Acta A55,543-557)'
_diffrn_orient_matrix_UB_11 -0.0187850000
_diffrn_orient_matrix_UB_12 -0.0031767000
_diffrn_orient_matrix_UB_13 -0.0340332000
_diffrn_orient_matrix_UB_21 0.0088266000
_diffrn_orient_matrix_UB_22 -0.0467697000
_diffrn_orient_matrix_UB_23 0.0132441000
_diffrn_orient_matrix_UB_31 -0.0500963000
_diffrn_orient_matrix_UB_32 -0.0149326000
_diffrn_orient_matrix_UB_33 0.0388673000
_diffrn_radiation_collimation 0.2
_diffrn_radiation_monochromator mirror
_diffrn_radiation_probe x-ray
_diffrn_radiation_type 'Mo K\a'
_diffrn_radiation_wavelength 0.71075
_diffrn_radiation_xray_symbol K-L~3~
_diffrn_reflns_av_R_equivalents 0.0600
_diffrn_reflns_av_unetI/netI 0.0509
_diffrn_reflns_Laue_measured_fraction_full 0.999
_diffrn_reflns_Laue_measured_fraction_max 0.999
_diffrn_reflns_limit_h_max 17
_diffrn_reflns_limit_h_min -16
_diffrn_reflns_limit_k_max 18
_diffrn_reflns_limit_k_min -18
_diffrn_reflns_limit_l_max 18
_diffrn_reflns_limit_l_min -18
_diffrn_reflns_number 57186
_diffrn_reflns_point_group_measured_fraction_full 0.999
_diffrn_reflns_point_group_measured_fraction_max 0.999
_diffrn_reflns_theta_full 25.028
_diffrn_reflns_theta_max 25.028
_diffrn_reflns_theta_min 2.252
_diffrn_source 'Rotating Anode'
_diffrn_source_current 55.0
_diffrn_source_power 2.475
_diffrn_source_target Mo
_diffrn_source_type 'Rigaku (Mo) X-ray Source'
_diffrn_source_voltage 45.0
_exptl_absorpt_coefficient_mu 8.376
_exptl_absorpt_correction_T_max 1.00000
_exptl_absorpt_correction_T_min 0.62851
_exptl_absorpt_correction_type multi-scan
_exptl_absorpt_process_details
;
CrysAlisPro 1.171.39.34b (Rigaku Oxford Diffraction, 2017)
Empirical absorption correction using spherical harmonics,
 implemented in SCALE3 ABSPACK scaling algorithm.
;
_exptl_crystal_colour colourless
_exptl_crystal_density_diffrn 1.526
_exptl_crystal_description plate
_exptl_crystal_F_000 1320
_exptl_crystal_size_max 0.090
_exptl_crystal_size_mid 0.060
_exptl_crystal_size_min 0.025
_refine_diff_density_max 4.359
_refine_diff_density_min -2.198
_refine_diff_density_rms 0.240
_refine_ls_extinction_method none
_refine_ls_goodness_of_fit_ref 1.035
_refine_ls_hydrogen_treatment constr
_refine_ls_matrix_type full
_refine_ls_number_parameters 582
_refine_ls_number_reflns 10657
_refine_ls_number_restraints 569
_refine_ls_restrained_S_all 1.012
_refine_ls_R_factor_all 0.1246
_refine_ls_R_factor_gt 0.0816
_refine_ls_shift/su_max 0.001
_refine_ls_shift/su_mean 0.000
_refine_ls_structure_factor_coef Fsqd
_refine_ls_weighting_details 'w=1/[\s^2^(Fo^2^)+(0.0978P)^2^+84.1792P] where P=(Fo^2^+2Fc^2^)/3'
_refine_ls_weighting_scheme calc
_refine_ls_wR_factor_gt 0.2000
_refine_ls_wR_factor_ref 0.2366
_reflns_Friedel_coverage 0.000
_reflns_number_gt 6953
_reflns_number_total 10657
_reflns_threshold_expression 'I > 2\s(I)'
_cod_data_source_file d1dt02790e2.cif
_cod_data_source_block 20017ncs0856
_cod_original_cell_volume 3027.9(2)
_cod_database_code 7708491
_shelx_shelxl_version_number 2018/3
_chemical_oxdiff_formula 'C49 H54 O5 Pb3 N Si'
_chemical_oxdiff_usercomment '[8]PbTMS'
_shelx_space_group_comment
;
The symmetry employed for this shelxl refinement is uniquely defined
by the following loop, which should always be used as a source of
symmetry information in preference to the above space-group names.
They are only intended as comments.
;
_cell_oxdiff_angle_alpha 66.795(5)
_cell_oxdiff_angle_beta 67.082(4)
_cell_oxdiff_angle_gamma 88.389(3)
_cell_oxdiff_length_a 14.3597(5)
_cell_oxdiff_length_b 15.8609(8)
_cell_oxdiff_length_c 15.8791(6)
_cell_oxdiff_measurement_reflns_used 18588
_cell_oxdiff_volume 3027.9(2)
_reflns_odcompleteness_completeness 99.89
_reflns_odcompleteness_iscentric 1
_reflns_odcompleteness_theta 27.42
_olex2_refinement_description
;
1. Fixed Uiso
 At 1.2 times of:
  All C(H) groups, All C(H,H) groups
 At 1.5 times of:
  All C(H,H,H) groups
2. Restrained distances
 C40-C41 \\sim C40-C41A
 with sigma of 0.02
 C40-C42 \\sim C40-C42A
 with sigma of 0.02
 C40-C43 \\sim C40-C43A
 with sigma of 0.02
 C7-C9 \\sim C7-C9A
 with sigma of 0.02
 C7-C10 \\sim C7-C10A
 with sigma of 0.02
 C7-C8 \\sim C7-C8A
 with sigma of 0.02
 C8A-C9A \\sim C9A-C10A \\sim C10A-C8A
 with sigma of 0.02
 C46-Si1 \\sim C46A-Si1A
 with sigma of 0.02
 C45-C47 \\sim C45A-C47A
 with sigma of 0.04
 C47-Si1 \\sim C47A-Si1A
 with sigma of 0.02
 C46-C47 \\sim C46A-C47A
 with sigma of 0.04
 C45-O3 \\sim C45A-O3
 with sigma of 0.04
 C45-Si1 \\sim C45A-Si1A
 with sigma of 0.02
 C47-O3 \\sim C47A-O3
 with sigma of 0.04
 O3-Si1 \\sim O3-Si1A
 with sigma of 0.02
 C46-O3 \\sim C46A-O3
 with sigma of 0.04
 C45-C46 \\sim C45A-C46A
 with sigma of 0.04
 Si1A-C46A \\sim Si1A-C47A \\sim Si1A-C45A \\sim Si1-C45 \\sim Si1-C46 \\sim
Si1-C47
 with sigma of 0.02
 C41-C42 \\sim C41-C43 \\sim C42-C43 \\sim C43A-C42A \\sim C43A-C41A \\sim
C42A-C41A
 with sigma of 0.04
 C7-C4 \\sim C7-C8 \\sim C7-C9 \\sim C7-C10 \\sim C7-C9A \\sim C7-C8A \\sim
C7-C10A
 with sigma of 0.02
 C40-C37 \\sim C40-C41 \\sim C40-C42 \\sim C40-C43 \\sim C40-C43A \\sim
C40-C42A \\sim C40-C41A
 with sigma of 0.02
 C45-C46 \\sim C45-C47 \\sim C46-C47
 with sigma of 0.04
 C8-C9 \\sim C8-C10 \\sim C9-C10 \\sim C9A-C8A \\sim C9A-C10A \\sim C8A-C10A
 with sigma of 0.04
3. Uiso/Uaniso restraints and constraints
C9 \\sim C9A \\sim C8 \\sim C8A \\sim C10 \\sim C10A: within 2A with sigma of
0.04 and sigma for terminal atoms of 0.08 within 2A
C45A \\sim C45 \\sim C47A \\sim C47 \\sim C46A \\sim C46: within 2A with sigma
of 0.04 and sigma for terminal atoms of 0.08 within 2A
C46 \\sim C46A \\sim C47 \\sim C47A \\sim C45 \\sim C45A: within 2A with sigma
of 0.04 and sigma for terminal atoms of 0.08 within 2A
C8 \\sim C8A \\sim C9A \\sim C9 \\sim C10A \\sim C10: within 2A with sigma of
0.04 and sigma for terminal atoms of 0.08 within 2A
C47 \\sim C47A \\sim C45A \\sim C45 \\sim C46A \\sim C46: within 2A with sigma
of 0.04 and sigma for terminal atoms of 0.08 within 2A
Uanis(C23) \\sim Ueq: with sigma of 0.005 and sigma for terminal atoms of 0.01
Uiso(Cl1C) = Uiso(Cl1A) = Uiso(Cl1B)
Uanis(Si1) = Uanis(Si1A)
Uiso(C45) = Uiso(C45A) = Uiso(C47A) = Uiso(C47) = Uiso(C46) = Uiso(C46A)
4. Rigid body (RIGU) restrains
 C1, C2, C3, C4, C5, C6, C7, C8, C9, C10, C11, C12, C13, C15, C16, C17, C18,
 C19, C20, C21, C22, C23, C24, C25, C26, C27, C28, C29, C30, C31, C32, C33, C34,
  C35, C36, C37, C38, C39, C40, C41, C42, C43, C44, C45, C46, C47, C43A, C42A,
 C41A, C9A, C8A, C10A, C46A, C47A, C45A, C14
 with sigma for 1-2 distances of 0.004 and sigma for 1-3 distances of 0.004
 C40, C42, C41A, C43A, C42A, C41, C43
 with sigma for 1-2 distances of 0.004 and sigma for 1-3 distances of 0.004
 C7, C8, C9, C10, C9A, C8A, C10A
 with sigma for 1-2 distances of 0.004 and sigma for 1-3 distances of 0.004
 C24, C33, C28, C23, C22
 with sigma for 1-2 distances of 0.004 and sigma for 1-3 distances of 0.004
 C23, C27, C28, C24, C25, C33, C22
 with sigma for 1-2 distances of 0.004 and sigma for 1-3 distances of 0.004
 C36, C38, C39, C34, C35, C44, C33
 with sigma for 1-2 distances of 0.004 and sigma for 1-3 distances of 0.004
5. Others
 1*[Sof(Cl1A)]+1*[Sof(Cl1B)]+1*[Sof(Cl1C)]=1 with esd of 0.0001
 Sof(C43A)=Sof(H43D)=Sof(H43E)=Sof(H43F)=Sof(C42A)=Sof(H42D)=Sof(H42E)=
 Sof(H42F)=Sof(C41A)=Sof(H41D)=Sof(H41E)=Sof(H41F)=1-FVAR(1)
 Sof(C41)=Sof(H41A)=Sof(H41B)=Sof(H41C)=Sof(C42)=Sof(H42A)=Sof(H42B)=Sof(H42C)=
 Sof(C43)=Sof(H43A)=Sof(H43B)=Sof(H43C)=FVAR(1)
 Sof(C9A)=Sof(H9AA)=Sof(H9AB)=Sof(H9AC)=Sof(C8A)=Sof(H8AA)=Sof(H8AB)=Sof(H8AC)=
 Sof(C10A)=Sof(H10D)=Sof(H10E)=Sof(H10F)=1-FVAR(2)
 Sof(C8)=Sof(H8A)=Sof(H8B)=Sof(H8C)=Sof(C9)=Sof(H9A)=Sof(H9B)=Sof(H9C)=
 Sof(C10)=Sof(H10A)=Sof(H10B)=Sof(H10C)=FVAR(2)
 Sof(C46A)=Sof(H46D)=Sof(H46E)=Sof(H46F)=Sof(C47A)=Sof(H47D)=Sof(H47E)=
 Sof(H47F)=Sof(Si1A)=Sof(C45A)=Sof(H45D)=Sof(H45E)=Sof(H45F)=1-FVAR(3)
 Sof(C45)=Sof(H45A)=Sof(H45B)=Sof(H45C)=Sof(C46)=Sof(H46A)=Sof(H46B)=Sof(H46C)=
 Sof(C47)=Sof(H47A)=Sof(H47B)=Sof(H47C)=Sof(Si1)=FVAR(3)
6.a Secondary CH2 refined with riding coordinates:
 C11(H11A,H11B), C22(H22A,H22B), C33(H33A,H33B), C44(H44A,H44B)
6.b Me refined with riding coordinates:
 C8(H8A,H8B,H8C), C9(H9A,H9B,H9C), C10(H10A,H10B,H10C), C45(H45A,H45B,H45C),
 C46(H46A,H46B,H46C), C47(H47A,H47B,H47C), C9A(H9AA,H9AB,H9AC), C8A(H8AA,H8AB,
 H8AC), C10A(H10D,H10E,H10F), C46A(H46D,H46E,H46F), C47A(H47D,H47E,H47F),
 C45A(H45D,H45E,H45F)
6.c Aromatic/amide H refined with riding coordinates:
 C3(H3), C5(H5), C16(H16), C25(H25), C27(H27), C36(H36), C38(H38), C14(H14)
6.d Idealised Me refined as rotating group:
 C19(H19A,H19B,H19C), C20(H20A,H20B,H20C), C21(H21A,H21B,H21C), C30(H30A,H30B,
 H30C), C31(H31A,H31B,H31C), C32(H32A,H32B,H32C), C41(H41A,H41B,H41C), C42(H42A,
 H42B,H42C), C43(H43A,H43B,H43C), C43A(H43D,H43E,H43F), C42A(H42D,H42E,H42F),
 C41A(H41D,H41E,H41F)
;
_smtbx_masks_special_details
;
A solvent mask was calculated and 62 electrons were 
found in a volume of 814\%A^3^ in 1 void per unit cell. 
This is consistent with the presence of 
2[CH3CN] and 2{OH-] per Asymmetric Unit 
which account for 62 electrons 
per unit cell. The [OH-} is needed for charge balancing. 
;
_smtbx_masks_void_probe_radius 1.2
_smtbx_masks_void_truncation_radius 1.2
_olex2_submission_special_instructions 'No special instructions were received'
_oxdiff_exptl_absorpt_empirical_details
;
Empirical correction (ABSPACK) includes:
- Absorption correction using spherical harmonics
- Frame scaling
;
_oxdiff_exptl_absorpt_empirical_full_max 1.872
_oxdiff_exptl_absorpt_empirical_full_min 0.600

loop_
_space_group_symop_operation_xyz
'x, y, z'
'-x, -y, -z'

loop_
_atom_site_label
_atom_site_type_symbol
_atom_site_fract_x
_atom_site_fract_y
_atom_site_fract_z
_atom_site_U_iso_or_equiv
_atom_site_adp_type
_atom_site_occupancy
_atom_site_site_symmetry_order
_atom_site_calc_flag
_atom_site_refinement_flags_posn
_atom_site_refinement_flags_adp
_atom_site_refinement_flags_occupancy
_atom_site_disorder_assembly
_atom_site_disorder_group
C1 C 0.7689(12) 0.7067(12) 0.4149(14) 0.050(4) Uani 1 1 d . . . . .
C2 C 0.8126(11) 0.7769(10) 0.3219(13) 0.040(3) Uani 1 1 d . . . . .
C3 C 0.8923(13) 0.8477(12) 0.3015(16) 0.059(4) Uani 1 1 d . . . . .
H3 H 0.923551 0.896658 0.236226 0.071 Uiso 1 1 calc R U . . .
C4 C 0.9223(13) 0.8446(14) 0.3743(17) 0.066(4) Uani 1 1 d D . . . .
C5 C 0.8716(14) 0.7723(15) 0.4693(17) 0.068(5) Uani 1 1 d . . . . .
H5 H 0.890242 0.768399 0.521815 0.082 Uiso 1 1 calc R U . . .
C6 C 0.7950(13) 0.7056(12) 0.4906(14) 0.055(4) Uani 1 1 d . . . . .
C7 C 1.0036(13) 0.9183(13) 0.3542(17) 0.094(6) Uani 1 1 d D . . . .
C8 C 0.988(4) 0.932(3) 0.448(3) 0.141(15) Uani 0.63(3) 1 d D U P A 1
H8A H 0.983002 0.871940 0.502041 0.212 Uiso 0.63(3) 1 calc R U P A 1
H8B H 1.046063 0.974247 0.433452 0.212 Uiso 0.63(3) 1 calc R U P A 1
H8C H 0.924862 0.958268 0.468675 0.212 Uiso 0.63(3) 1 calc R U P A 1
C9 C 1.1048(19) 0.883(3) 0.321(4) 0.105(12) Uani 0.63(3) 1 d D U P A 1
H9A H 1.101493 0.822218 0.373234 0.158 Uiso 0.63(3) 1 calc R U P A 1
H9B H 1.118950 0.877513 0.258219 0.158 Uiso 0.63(3) 1 calc R U P A 1
H9C H 1.159331 0.926719 0.310859 0.158 Uiso 0.63(3) 1 calc R U P A 1
C10 C 1.011(3) 1.012(2) 0.273(3) 0.128(15) Uani 0.63(3) 1 d D U P A 1
H10A H 0.945936 1.036033 0.292852 0.192 Uiso 0.63(3) 1 calc R U P A 1
H10B H 1.065918 1.055035 0.262655 0.192 Uiso 0.63(3) 1 calc R U P A 1
H10C H 1.025538 1.005829 0.210015 0.192 Uiso 0.63(3) 1 calc R U P A 1
C11 C 0.7330(15) 0.6342(13) 0.5996(14) 0.062(4) Uani 1 1 d . . . . .
H11A H 0.705012 0.577815 0.599796 0.075 Uiso 1 1 calc R U . . .
H11B H 0.777519 0.616234 0.636437 0.075 Uiso 1 1 calc R U . . .
C12 C 0.5495(13) 0.6657(11) 0.6555(12) 0.049(3) Uani 1 1 d . . . . .
C13 C 0.6478(14) 0.6784(13) 0.6491(14) 0.060(4) Uani 1 1 d . . . . .
C15 C 0.6026(14) 0.7962(13) 0.7167(14) 0.058(4) Uani 1 1 d . . . . .
C16 C 0.5060(13) 0.7873(12) 0.7157(12) 0.053(4) Uani 1 1 d . . . . .
H16 H 0.458375 0.825618 0.736234 0.064 Uiso 1 1 calc R U . . .
C17 C 0.4770(13) 0.7229(11) 0.6849(13) 0.053(4) Uani 1 1 d . . . . .
C18 C 0.6283(16) 0.8664(14) 0.7516(17) 0.072(5) Uani 1 1 d . . . . .
C19 C 0.551(2) 0.846(2) 0.855(2) 0.129(10) Uani 1 1 d . . . . .
H19A H 0.483529 0.856351 0.853367 0.193 Uiso 1 1 calc R U . . .
H19B H 0.569779 0.887052 0.880202 0.193 Uiso 1 1 calc R U . . .
H19C H 0.547103 0.781287 0.899558 0.193 Uiso 1 1 calc R U . . .
C20 C 0.734(2) 0.8555(18) 0.758(2) 0.105(8) Uani 1 1 d . . . . .
H20A H 0.730886 0.792983 0.807652 0.157 Uiso 1 1 calc R U . . .
H20B H 0.750315 0.901453 0.779474 0.157 Uiso 1 1 calc R U . . .
H20C H 0.787130 0.865183 0.692434 0.157 Uiso 1 1 calc R U . . .
C21 C 0.633(3) 0.9634(17) 0.678(2) 0.128(10) Uani 1 1 d . . . . .
H21A H 0.668083 0.968077 0.609161 0.192 Uiso 1 1 calc R U . . .
H21B H 0.669966 1.007619 0.687030 0.192 Uiso 1 1 calc R U . . .
H21C H 0.563162 0.977576 0.689466 0.192 Uiso 1 1 calc R U . . .
C22 C 0.3723(14) 0.7142(14) 0.6897(14) 0.062(4) Uani 1 1 d . . . . .
H22A H 0.376108 0.707601 0.629107 0.074 Uiso 1 1 calc R U . . .
H22B H 0.343564 0.771807 0.689232 0.074 Uiso 1 1 calc R U . . .
C23 C 0.2078(11) 0.5892(9) 0.7858(11) 0.035(3) Uani 1 1 d . U . . .
C24 C 0.3004(13) 0.6314(12) 0.7835(13) 0.053(4) Uani 1 1 d . . . . .
C25 C 0.3190(13) 0.5937(13) 0.8673(13) 0.057(4) Uani 1 1 d . . . . .
H25 H 0.377663 0.620137 0.867082 0.068 Uiso 1 1 calc R U . . .
C26 C 0.2551(13) 0.5169(13) 0.9547(13) 0.054(4) Uani 1 1 d . . . . .
C27 C 0.1719(13) 0.4786(12) 0.9481(12) 0.052(4) Uani 1 1 d . . . . .
H27 H 0.128959 0.424883 1.004069 0.063 Uiso 1 1 calc R U . . .
C28 C 0.1500(13) 0.5145(11) 0.8660(13) 0.049(3) Uani 1 1 d . . . . .
C29 C 0.2810(17) 0.4741(16) 1.0457(15) 0.071(5) Uani 1 1 d . . . . .
C30 C 0.297(4) 0.545(2) 1.078(2) 0.163(14) Uani 1 1 d . . . . .
H30A H 0.357448 0.590207 1.025397 0.245 Uiso 1 1 calc R U . . .
H30B H 0.308698 0.515300 1.139913 0.245 Uiso 1 1 calc R U . . .
H30C H 0.237138 0.576394 1.091381 0.245 Uiso 1 1 calc R U . . .
C31 C 0.196(2) 0.395(2) 1.1348(18) 0.124(10) Uani 1 1 d . . . . .
H31A H 0.132812 0.420205 1.158475 0.185 Uiso 1 1 calc R U . . .
H31B H 0.217646 0.365193 1.189710 0.185 Uiso 1 1 calc R U . . .
H31C H 0.183525 0.348476 1.112164 0.185 Uiso 1 1 calc R U . . .
C32 C 0.3708(19) 0.4269(19) 1.022(2) 0.099(7) Uani 1 1 d . . . . .
H32A H 0.354485 0.374727 1.009772 0.148 Uiso 1 1 calc R U . . .
H32B H 0.390157 0.403845 1.079531 0.148 Uiso 1 1 calc R U . . .
H32C H 0.427792 0.470625 0.962633 0.148 Uiso 1 1 calc R U . . .
C33 C 0.0583(13) 0.4755(12) 0.8636(14) 0.054(4) Uani 1 1 d . . . . .
H33A H 0.057418 0.512146 0.797043 0.065 Uiso 1 1 calc R U . . .
H33B H -0.003626 0.483503 0.914813 0.065 Uiso 1 1 calc R U . . .
C34 C 0.1331(11) 0.3353(13) 0.8344(16) 0.058(5) Uani 1 1 d . . . . .
C35 C 0.0516(11) 0.3740(12) 0.8822(12) 0.047(3) Uani 1 1 d . . . . .
C36 C -0.0400(12) 0.3142(13) 0.9527(13) 0.054(4) Uani 1 1 d . . . . .
H36 H -0.094585 0.336647 0.991551 0.065 Uiso 1 1 calc R U . . .
C37 C -0.0520(12) 0.2195(12) 0.9667(13) 0.057(4) Uani 1 1 d D . . . .
C38 C 0.0307(13) 0.1907(13) 0.9087(13) 0.054(4) Uani 1 1 d . . . . .
H38 H 0.025240 0.127816 0.918041 0.065 Uiso 1 1 calc R U . . .
C39 C 0.1212(12) 0.2493(11) 0.8377(13) 0.048(3) Uani 1 1 d . . . . .
C40 C -0.1543(12) 0.1556(11) 1.0385(12) 0.069(4) Uani 1 1 d D . . . .
C41 C -0.239(2) 0.201(3) 1.090(3) 0.081(14) Uani 0.52(5) 1 d D . P B 1
H41A H -0.214432 0.229911 1.123611 0.121 Uiso 0.52(5) 1 calc R U P B 1
H41B H -0.298300 0.153812 1.140185 0.121 Uiso 0.52(5) 1 calc R U P B 1
H41C H -0.257893 0.248291 1.040134 0.121 Uiso 0.52(5) 1 calc R U P B 1
C42 C -0.135(3) 0.075(2) 1.118(3) 0.084(14) Uani 0.52(5) 1 d D . P B 1
H42A H -0.076255 0.048374 1.085436 0.126 Uiso 0.52(5) 1 calc R U P B 1
H42B H -0.195457 0.027088 1.157968 0.126 Uiso 0.52(5) 1 calc R U P B 1
H42C H -0.120035 0.096295 1.162098 0.126 Uiso 0.52(5) 1 calc R U P B 1
C43 C -0.192(3) 0.117(4) 0.981(3) 0.11(2) Uani 0.52(5) 1 d D . P B 1
H43A H -0.202727 0.168789 0.927798 0.167 Uiso 0.52(5) 1 calc R U P B 1
H43B H -0.256581 0.075571 1.027698 0.167 Uiso 0.52(5) 1 calc R U P B 1
H43C H -0.140909 0.083296 0.951886 0.167 Uiso 0.52(5) 1 calc R U P B 1
C44 C 0.2032(12) 0.2146(13) 0.7708(13) 0.052(4) Uani 1 1 d . . . . .
H44A H 0.204866 0.148650 0.810154 0.062 Uiso 1 1 calc R U . . .
H44B H 0.270329 0.250078 0.748559 0.062 Uiso 1 1 calc R U . . .
C45 C 0.205(2) 0.8222(16) 0.569(2) 0.090(6) Uiso 0.75(3) 1 d D U P C 1
H45A H 0.159977 0.868424 0.556364 0.135 Uiso 0.75(3) 1 calc R U P C 1
H45B H 0.250430 0.842730 0.592917 0.135 Uiso 0.75(3) 1 calc R U P C 1
H45C H 0.246427 0.815253 0.507495 0.135 Uiso 0.75(3) 1 calc R U P C 1
C46 C 0.052(2) 0.728(2) 0.780(2) 0.090(6) Uiso 0.75(3) 1 d D U P C 1
H46A H 0.009103 0.776125 0.764012 0.135 Uiso 0.75(3) 1 calc R U P C 1
H46B H 0.007608 0.669761 0.832023 0.135 Uiso 0.75(3) 1 calc R U P C 1
H46C H 0.097054 0.747136 0.803651 0.135 Uiso 0.75(3) 1 calc R U P C 1
C47 C 0.045(2) 0.670(2) 0.623(2) 0.090(6) Uiso 0.75(3) 1 d D U P C 1
H47A H 0.001029 0.715814 0.606986 0.135 Uiso 0.75(3) 1 calc R U P C 1
H47B H 0.087230 0.659808 0.563101 0.135 Uiso 0.75(3) 1 calc R U P C 1
H47C H 0.002955 0.610893 0.676423 0.135 Uiso 0.75(3) 1 calc R U P C 1
O1 O 0.7002(9) 0.6402(9) 0.4316(9) 0.062(3) Uani 1 1 d . . . . .
O2 O 0.5204(9) 0.6021(9) 0.6296(10) 0.065(3) Uani 1 1 d . . . . .
O3 O 0.2023(8) 0.6269(9) 0.6928(9) 0.058(3) Uani 1 1 d D . . . .
O4 O 0.2197(8) 0.4011(8) 0.7546(8) 0.051(3) Uani 1 1 d . . . . .
Si1 Si 0.1282(9) 0.7106(7) 0.6662(11) 0.076(4) Uani 0.75(3) 1 d D . P C 1
Pb1 Pb 0.52104(5) 0.62871(5) 0.46434(5) 0.0548(2) Uani 1 1 d . . . . .
Pb2 Pb 0.24999(5) 0.48705(5) 0.59245(6) 0.0601(2) Uani 1 1 d . . . . .
Pb3 Pb 0.40253(7) 0.45667(6) 0.73867(6) 0.0723(3) Uani 1 1 d . . . . .
O6 O 0.4080(7) 0.4904(7) 0.5866(7) 0.042(2) Uani 1 1 d . . . . .
C43A C -0.231(3) 0.192(4) 0.993(4) 0.11(2) Uani 0.48(5) 1 d D . P B 2
H43D H -0.246698 0.250875 0.996976 0.159 Uiso 0.48(5) 1 calc R U P B 2
H43E H -0.293200 0.146655 1.029882 0.159 Uiso 0.48(5) 1 calc R U P B 2
H43F H -0.200894 0.201193 0.922258 0.159 Uiso 0.48(5) 1 calc R U P B 2
C42A C -0.148(4) 0.0558(19) 1.053(4) 0.11(2) Uani 0.48(5) 1 d D . P B 2
H42D H -0.119690 0.053045 0.987288 0.162 Uiso 0.48(5) 1 calc R U P B 2
H42E H -0.216406 0.019472 1.093320 0.162 Uiso 0.48(5) 1 calc R U P B 2
H42F H -0.103426 0.030264 1.087749 0.162 Uiso 0.48(5) 1 calc R U P B 2
C41A C -0.195(4) 0.158(4) 1.141(2) 0.099(18) Uani 0.48(5) 1 d D . P B 2
H41D H -0.140278 0.151675 1.164415 0.149 Uiso 0.48(5) 1 calc R U P B 2
H41E H -0.251315 0.106870 1.188934 0.149 Uiso 0.48(5) 1 calc R U P B 2
H41F H -0.220150 0.217197 1.136290 0.149 Uiso 0.48(5) 1 calc R U P B 2
C9A C 1.056(4) 0.891(4) 0.425(4) 0.104(15) Uani 0.37(3) 1 d D U P A 2
H9AA H 1.090521 0.837851 0.421876 0.155 Uiso 0.37(3) 1 calc R U P A 2
H9AB H 1.106253 0.943583 0.405384 0.155 Uiso 0.37(3) 1 calc R U P A 2
H9AC H 1.004984 0.875155 0.493759 0.155 Uiso 0.37(3) 1 calc R U P A 2
C8A C 0.951(5) 1.001(4) 0.360(6) 0.110(15) Uani 0.37(3) 1 d D U P A 2
H8AA H 0.916397 1.018918 0.314263 0.166 Uiso 0.37(3) 1 calc R U P A 2
H8AB H 0.900119 0.984217 0.428974 0.166 Uiso 0.37(3) 1 calc R U P A 2
H8AC H 1.001388 1.052645 0.340599 0.166 Uiso 0.37(3) 1 calc R U P A 2
C10A C 1.083(4) 0.946(5) 0.248(3) 0.135(17) Uani 0.37(3) 1 d D U P A 2
H10D H 1.049826 0.963648 0.201617 0.203 Uiso 0.37(3) 1 calc R U P A 2
H10E H 1.132031 0.998720 0.230173 0.203 Uiso 0.37(3) 1 calc R U P A 2
H10F H 1.119563 0.893579 0.243864 0.203 Uiso 0.37(3) 1 calc R U P A 2
C46A C 0.075(5) 0.767(5) 0.712(6) 0.090(6) Uiso 0.25(3) 1 d D U P C 2
H46D H 0.043160 0.815607 0.676496 0.135 Uiso 0.25(3) 1 calc R U P C 2
H46E H 0.020992 0.720011 0.772855 0.135 Uiso 0.25(3) 1 calc R U P C 2
H46F H 0.119931 0.793418 0.730772 0.135 Uiso 0.25(3) 1 calc R U P C 2
C47A C 0.065(5) 0.658(5) 0.597(6) 0.090(6) Uiso 0.25(3) 1 d D U P C 2
H47D H 0.033018 0.705102 0.560820 0.135 Uiso 0.25(3) 1 calc R U P C 2
H47E H 0.105518 0.627275 0.554606 0.135 Uiso 0.25(3) 1 calc R U P C 2
H47F H 0.012036 0.611262 0.658767 0.135 Uiso 0.25(3) 1 calc R U P C 2
Si1A Si 0.149(3) 0.712(2) 0.630(3) 0.076(4) Uani 0.25(3) 1 d D . P C 2
C45A C 0.247(5) 0.799(4) 0.515(4) 0.090(6) Uiso 0.25(3) 1 d D U P C 2
H45D H 0.214229 0.847439 0.480417 0.135 Uiso 0.25(3) 1 calc R U P C 2
H45E H 0.292305 0.827332 0.533167 0.135 Uiso 0.25(3) 1 calc R U P C 2
H45F H 0.286723 0.770058 0.471401 0.135 Uiso 0.25(3) 1 calc R U P C 2
Cl1A Cl 0.5664(12) 0.2907(11) 0.7461(12) 0.076(2) Uiso 0.370(3) 1 d . . P D 1
Cl1B Cl 0.4631(11) 0.2262(10) 0.8205(11) 0.076(2) Uiso 0.385(3) 1 d . . P E 2
C14 C 0.6715(14) 0.7425(13) 0.6825(14) 0.061(4) Uani 1 1 d . . . . .
H14 H 0.737749 0.748539 0.681289 0.073 Uiso 1 1 calc R U . . .
Cl1C Cl 0.6149(19) 0.3342(17) 0.6939(19) 0.076(2) Uiso 0.245(3) 1 d . . P F 3

loop_
_atom_site_aniso_label
_atom_site_aniso_U_11
_atom_site_aniso_U_22
_atom_site_aniso_U_33
_atom_site_aniso_U_23
_atom_site_aniso_U_13
_atom_site_aniso_U_12
C1 0.041(8) 0.055(9) 0.061(7) -0.029(6) -0.023(7) 0.007(6)
C2 0.037(7) 0.038(7) 0.065(7) -0.032(6) -0.030(7) 0.012(5)
C3 0.046(9) 0.047(9) 0.088(11) -0.029(8) -0.029(8) 0.002(7)
C4 0.042(8) 0.071(10) 0.097(10) -0.046(8) -0.030(8) -0.002(7)
C5 0.057(10) 0.079(11) 0.087(10) -0.049(8) -0.031(8) -0.001(7)
C6 0.048(8) 0.055(9) 0.071(7) -0.026(7) -0.034(6) 0.009(6)
C7 0.061(10) 0.080(11) 0.153(17) -0.052(11) -0.050(11) -0.012(8)
C8 0.14(3) 0.12(3) 0.19(3) -0.09(2) -0.07(2) -0.03(3)
C9 0.052(11) 0.11(2) 0.18(3) -0.06(2) -0.066(17) -0.010(13)
C10 0.08(2) 0.081(16) 0.22(3) -0.031(19) -0.08(2) -0.024(14)
C11 0.070(9) 0.062(10) 0.065(8) -0.020(7) -0.045(7) 0.017(7)
C12 0.057(7) 0.050(9) 0.036(8) -0.013(7) -0.020(7) -0.010(6)
C13 0.061(7) 0.060(10) 0.062(10) -0.021(8) -0.032(7) -0.004(7)
C15 0.060(8) 0.053(9) 0.053(10) -0.013(7) -0.023(8) -0.012(6)
C16 0.049(7) 0.052(9) 0.045(9) -0.015(7) -0.010(7) -0.014(6)
C17 0.048(7) 0.037(8) 0.055(10) -0.008(7) -0.012(7) -0.014(5)
C18 0.072(11) 0.058(9) 0.087(12) -0.034(8) -0.027(9) -0.014(8)
C19 0.122(17) 0.17(3) 0.102(13) -0.085(15) -0.019(13) -0.033(18)
C20 0.104(13) 0.096(17) 0.16(2) -0.077(17) -0.072(15) 0.005(13)
C21 0.21(3) 0.057(10) 0.141(19) -0.040(11) -0.09(2) 0.012(14)
C22 0.055(8) 0.072(11) 0.052(9) -0.017(7) -0.024(7) -0.011(7)
C23 0.047(5) 0.027(4) 0.035(4) -0.018(3) -0.016(4) 0.017(3)
C24 0.053(8) 0.056(9) 0.049(7) -0.019(6) -0.022(7) -0.007(6)
C25 0.048(9) 0.075(11) 0.048(7) -0.026(6) -0.019(6) 0.005(7)
C26 0.054(8) 0.068(10) 0.042(7) -0.032(6) -0.015(6) 0.017(6)
C27 0.052(9) 0.054(9) 0.036(7) -0.014(6) -0.006(6) 0.000(7)
C28 0.048(8) 0.038(7) 0.045(7) -0.009(5) -0.012(6) 0.001(5)
C29 0.081(11) 0.084(12) 0.058(9) -0.030(8) -0.036(8) 0.011(8)
C30 0.36(5) 0.099(17) 0.13(2) -0.062(15) -0.19(3) 0.070(19)
C31 0.104(15) 0.16(2) 0.055(12) 0.000(12) -0.029(11) 0.006(15)
C32 0.093(13) 0.113(19) 0.098(17) -0.034(14) -0.057(12) 0.030(12)
C33 0.045(8) 0.053(7) 0.057(10) -0.023(8) -0.012(7) 0.004(6)
C34 0.021(6) 0.068(9) 0.112(14) -0.067(10) -0.024(7) 0.007(6)
C35 0.032(7) 0.056(7) 0.049(9) -0.023(7) -0.011(6) 0.004(5)
C36 0.036(7) 0.063(7) 0.054(10) -0.023(7) -0.009(6) -0.003(6)
C37 0.047(7) 0.056(7) 0.056(9) -0.018(7) -0.015(6) -0.002(6)
C38 0.048(7) 0.056(9) 0.053(9) -0.019(7) -0.018(6) 0.000(6)
C39 0.043(7) 0.045(7) 0.058(9) -0.022(7) -0.022(6) 0.005(5)
C40 0.057(8) 0.062(9) 0.061(10) -0.012(7) -0.010(7) -0.013(7)
C41 0.041(15) 0.08(2) 0.09(3) -0.03(2) -0.010(15) -0.011(14)
C42 0.07(2) 0.06(2) 0.08(2) -0.007(14) -0.005(17) -0.005(15)
C43 0.07(3) 0.15(5) 0.09(3) -0.05(3) 0.00(2) -0.05(3)
C44 0.040(8) 0.063(10) 0.048(9) -0.025(8) -0.012(6) -0.004(7)
O1 0.050(7) 0.073(8) 0.067(8) -0.034(7) -0.021(6) -0.021(6)
O2 0.049(7) 0.078(9) 0.068(8) -0.030(7) -0.022(6) -0.020(6)
O3 0.044(6) 0.066(8) 0.053(7) -0.012(6) -0.022(6) -0.004(6)
O4 0.043(6) 0.056(7) 0.050(7) -0.020(6) -0.017(5) -0.003(5)
Si1 0.064(5) 0.060(4) 0.078(9) 0.006(5) -0.036(6) -0.023(4)
Pb1 0.0474(4) 0.0548(4) 0.0616(5) -0.0285(3) -0.0167(3) -0.0062(3)
Pb2 0.0469(4) 0.0663(5) 0.0673(5) -0.0232(4) -0.0277(4) -0.0040(3)
Pb3 0.1022(7) 0.0745(5) 0.0732(6) -0.0435(4) -0.0567(5) 0.0285(5)
O6 0.036(5) 0.056(7) 0.037(6) -0.024(5) -0.013(5) -0.002(5)
C43A 0.06(2) 0.11(4) 0.10(3) 0.01(3) -0.03(2) -0.03(2)
C42A 0.09(3) 0.057(13) 0.10(4) -0.01(2) 0.01(3) -0.017(13)
C41A 0.09(3) 0.10(4) 0.059(14) -0.01(2) 0.001(15) 0.00(3)
C9A 0.08(3) 0.08(3) 0.19(3) -0.07(3) -0.08(3) -0.01(2)
C8A 0.11(3) 0.08(2) 0.18(4) -0.06(3) -0.08(3) 0.002(19)
C10A 0.08(3) 0.14(4) 0.17(2) -0.06(3) -0.025(17) -0.05(2)
Si1A 0.064(5) 0.060(4) 0.078(9) 0.006(5) -0.036(6) -0.023(4)
C14 0.054(9) 0.063(10) 0.067(12) -0.025(8) -0.028(8) -0.009(7)

loop_
_atom_type_symbol
_atom_type_description
_atom_type_scat_dispersion_real
_atom_type_scat_dispersion_imag
_atom_type_scat_source
C C 0.0033 0.0016 'International Tables Vol C Tables 4.2.6.8 and 6.1.1.4'
H H 0.0000 0.0000 'International Tables Vol C Tables 4.2.6.8 and 6.1.1.4'
Cl Cl 0.1484 0.1585 'International Tables Vol C Tables 4.2.6.8 and 6.1.1.4'
O O 0.0106 0.0060 'International Tables Vol C Tables 4.2.6.8 and 6.1.1.4'
Pb Pb -3.3944 10.1111 'International Tables Vol C Tables 4.2.6.8 and 6.1.1.4'
Si Si 0.0817 0.0704 'International Tables Vol C Tables 4.2.6.8 and 6.1.1.4'

loop_
_geom_angle_atom_site_label_1
_geom_angle_atom_site_label_2
_geom_angle_atom_site_label_3
_geom_angle
_geom_angle_site_symmetry_1
_geom_angle_site_symmetry_3
_geom_angle_publ_flag
C2 C1 C6 119.8(15) . . ?
O1 C1 C2 118.7(15) . . ?
O1 C1 C6 121.5(16) . . ?
C1 C2 C3 119.0(15) . . ?
C1 C2 C44 126.2(14) . 2_666 ?
C3 C2 C44 114.4(15) . 2_666 ?
C2 C3 H3 119.2 . . ?
C4 C3 C2 121.6(18) . . ?
C4 C3 H3 119.2 . . ?
C3 C4 C5 116.4(15) . . ?
C3 C4 C7 121.9(19) . . ?
C5 C4 C7 121.7(18) . . ?
C4 C5 H5 118.5 . . ?
C6 C5 C4 122.9(18) . . ?
C6 C5 H5 118.5 . . ?
C1 C6 C5 120.1(18) . . ?
C1 C6 C11 119.2(15) . . ?
C5 C6 C11 120.5(17) . . ?
C8 C7 C4 112(2) . . ?
C9 C7 C4 106.3(18) . . ?
C9 C7 C8 107.7(18) . . ?
C10 C7 C4 114(2) . . ?
C10 C7 C8 107.8(18) . . ?
C10 C7 C9 108.3(17) . . ?
C9A C7 C4 116(3) . . ?
C9A C7 C8A 108.7(16) . . ?
C9A C7 C10A 108.9(16) . . ?
C8A C7 C4 106(3) . . ?
C8A C7 C10A 108.7(16) . . ?
C10A C7 C4 108(3) . . ?
C7 C8 H8A 109.5 . . ?
C7 C8 H8B 109.5 . . ?
C7 C8 H8C 109.5 . . ?
H8A C8 H8B 109.5 . . ?
H8A C8 H8C 109.5 . . ?
H8B C8 H8C 109.5 . . ?
C7 C9 H9A 109.5 . . ?
C7 C9 H9B 109.5 . . ?
C7 C9 H9C 109.5 . . ?
H9A C9 H9B 109.5 . . ?
H9A C9 H9C 109.5 . . ?
H9B C9 H9C 109.5 . . ?
C7 C10 H10A 109.5 . . ?
C7 C10 H10B 109.5 . . ?
C7 C10 H10C 109.5 . . ?
H10A C10 H10B 109.5 . . ?
H10A C10 H10C 109.5 . . ?
H10B C10 H10C 109.5 . . ?
C6 C11 H11A 110.1 . . ?
C6 C11 H11B 110.1 . . ?
H11A C11 H11B 108.5 . . ?
C13 C11 C6 107.8(15) . . ?
C13 C11 H11A 110.1 . . ?
C13 C11 H11B 110.1 . . ?
C13 C12 C17 120.5(15) . . ?
O2 C12 C13 121.8(17) . . ?
O2 C12 C17 117.6(15) . . ?
C12 C13 C11 122.9(16) . . ?
C12 C13 C14 118.9(18) . . ?
C14 C13 C11 117.9(16) . . ?
C16 C15 C18 119.5(18) . . ?
C14 C15 C16 117.4(17) . . ?
C14 C15 C18 123.0(17) . . ?
C15 C16 H16 118.8 . . ?
C15 C16 C17 122.3(18) . . ?
C17 C16 H16 118.8 . . ?
C12 C17 C16 117.7(16) . . ?
C12 C17 C22 122.6(16) . . ?
C16 C17 C22 119.6(17) . . ?
C15 C18 C20 110.1(18) . . ?
C19 C18 C15 109.0(17) . . ?
C19 C18 C20 107(2) . . ?
C19 C18 C21 112(2) . . ?
C21 C18 C15 109.6(19) . . ?
C21 C18 C20 109(2) . . ?
C18 C19 H19A 109.5 . . ?
C18 C19 H19B 109.5 . . ?
C18 C19 H19C 109.5 . . ?
H19A C19 H19B 109.5 . . ?
H19A C19 H19C 109.5 . . ?
H19B C19 H19C 109.5 . . ?
C18 C20 H20A 109.5 . . ?
C18 C20 H20B 109.5 . . ?
C18 C20 H20C 109.5 . . ?
H20A C20 H20B 109.5 . . ?
H20A C20 H20C 109.5 . . ?
H20B C20 H20C 109.5 . . ?
C18 C21 H21A 109.5 . . ?
C18 C21 H21B 109.5 . . ?
C18 C21 H21C 109.5 . . ?
H21A C21 H21B 109.5 . . ?
H21A C21 H21C 109.5 . . ?
H21B C21 H21C 109.5 . . ?
C17 C22 H22A 109.0 . . ?
C17 C22 H22B 109.0 . . ?
C17 C22 C24 112.9(15) . . ?
H22A C22 H22B 107.8 . . ?
C24 C22 H22A 109.0 . . ?
C24 C22 H22B 109.0 . . ?
C28 C23 C24 119.8(15) . . ?
C28 C23 O3 126.9(15) . . ?
O3 C23 C24 112.5(13) . . ?
C23 C24 C22 121.2(14) . . ?
C25 C24 C22 121.2(15) . . ?
C25 C24 C23 117.6(15) . . ?
C24 C25 H25 118.6 . . ?
C24 C25 C26 122.9(17) . . ?
C26 C25 H25 118.6 . . ?
C25 C26 C27 115.5(16) . . ?
C25 C26 C29 121.3(17) . . ?
C27 C26 C29 123.0(17) . . ?
C26 C27 H27 118.2 . . ?
C28 C27 C26 123.5(16) . . ?
C28 C27 H27 118.2 . . ?
C23 C28 C27 120.6(16) . . ?
C23 C28 C33 117.1(16) . . ?
C27 C28 C33 122.2(15) . . ?
C26 C29 C31 111.6(18) . . ?
C30 C29 C26 110.7(19) . . ?
C30 C29 C31 110(2) . . ?
C30 C29 C32 111(2) . . ?
C32 C29 C26 110.1(18) . . ?
C32 C29 C31 103(2) . . ?
C29 C30 H30A 109.5 . . ?
C29 C30 H30B 109.5 . . ?
C29 C30 H30C 109.5 . . ?
H30A C30 H30B 109.5 . . ?
H30A C30 H30C 109.5 . . ?
H30B C30 H30C 109.5 . . ?
C29 C31 H31A 109.5 . . ?
C29 C31 H31B 109.5 . . ?
C29 C31 H31C 109.5 . . ?
H31A C31 H31B 109.5 . . ?
H31A C31 H31C 109.5 . . ?
H31B C31 H31C 109.5 . . ?
C29 C32 H32A 109.5 . . ?
C29 C32 H32B 109.5 . . ?
C29 C32 H32C 109.5 . . ?
H32A C32 H32B 109.5 . . ?
H32A C32 H32C 109.5 . . ?
H32B C32 H32C 109.5 . . ?
C28 C33 H33A 108.4 . . ?
C28 C33 H33B 108.4 . . ?
C28 C33 C35 115.5(14) . . ?
H33A C33 H33B 107.5 . . ?
C35 C33 H33A 108.4 . . ?
C35 C33 H33B 108.4 . . ?
C35 C34 O4 114.8(15) . . ?
C39 C34 C35 122.7(15) . . ?
C39 C34 O4 119.0(15) . . ?
C34 C35 C33 123.6(15) . . ?
C34 C35 C36 117.4(16) . . ?
C36 C35 C33 119.0(15) . . ?
C35 C36 H36 119.7 . . ?
C35 C36 C37 120.6(16) . . ?
C37 C36 H36 119.7 . . ?
C36 C37 C40 120.8(15) . . ?
C38 C37 C36 116.9(15) . . ?
C38 C37 C40 122.2(16) . . ?
C37 C38 H38 118.4 . . ?
C37 C38 C39 123.2(17) . . ?
C39 C38 H38 118.4 . . ?
C34 C39 C38 117.7(16) . . ?
C34 C39 C44 122.8(15) . . ?
C38 C39 C44 119.5(15) . . ?
C41 C40 C37 115.0(19) . . ?
C41 C40 C42 108.8(17) . . ?
C41 C40 C43 108.0(18) . . ?
C42 C40 C37 107(2) . . ?
C42 C40 C43 108.0(18) . . ?
C43 C40 C37 110(2) . . ?
C43A C40 C37 107(2) . . ?
C42A C40 C37 113(2) . . ?
C42A C40 C43A 108.9(19) . . ?
C42A C40 C41A 108.3(18) . . ?
C41A C40 C37 112(2) . . ?
C41A C40 C43A 107.7(19) . . ?
C40 C41 H41A 109.5 . . ?
C40 C41 H41B 109.5 . . ?
C40 C41 H41C 109.5 . . ?
H41A C41 H41B 109.5 . . ?
H41A C41 H41C 109.5 . . ?
H41B C41 H41C 109.5 . . ?
C40 C42 H42A 109.5 . . ?
C40 C42 H42B 109.5 . . ?
C40 C42 H42C 109.5 . . ?
H42A C42 H42B 109.5 . . ?
H42A C42 H42C 109.5 . . ?
H42B C42 H42C 109.5 . . ?
C40 C43 H43A 109.5 . . ?
C40 C43 H43B 109.5 . . ?
C40 C43 H43C 109.5 . . ?
H43A C43 H43B 109.5 . . ?
H43A C43 H43C 109.5 . . ?
H43B C43 H43C 109.5 . . ?
C2 C44 H44A 108.9 2_666 . ?
C2 C44 H44B 108.9 2_666 . ?
C39 C44 C2 113.3(14) . 2_666 ?
C39 C44 H44A 108.9 . . ?
C39 C44 H44B 108.9 . . ?
H44A C44 H44B 107.7 . . ?
H45A C45 H45B 109.5 . . ?
H45A C45 H45C 109.5 . . ?
H45B C45 H45C 109.5 . . ?
Si1 C45 H45A 109.5 . . ?
Si1 C45 H45B 109.5 . . ?
Si1 C45 H45C 109.5 . . ?
H46A C46 H46B 109.5 . . ?
H46A C46 H46C 109.5 . . ?
H46B C46 H46C 109.5 . . ?
Si1 C46 H46A 109.5 . . ?
Si1 C46 H46B 109.5 . . ?
Si1 C46 H46C 109.5 . . ?
H47A C47 H47B 109.5 . . ?
H47A C47 H47C 109.5 . . ?
H47B C47 H47C 109.5 . . ?
Si1 C47 H47A 109.5 . . ?
Si1 C47 H47B 109.5 . . ?
Si1 C47 H47C 109.5 . . ?
C1 O1 Pb1 134.1(11) . . ?
C1 O1 Pb2 120.5(11) . 2_666 ?
Pb2 O1 Pb1 104.9(4) 2_666 . ?
C12 O2 Pb1 127.3(10) . . ?
C12 O2 Pb3 128.6(10) . . ?
Pb3 O2 Pb1 100.9(4) . . ?
C23 O3 Si1 121.4(11) . . ?
C23 O3 Si1A 138.9(18) . . ?
C34 O4 Pb2 130.4(10) . . ?
C34 O4 Pb3 133.8(10) . . ?
Pb2 O4 Pb3 95.7(4) . . ?
C46 Si1 C45 107.7(12) . . ?
C47 Si1 C45 110.4(12) . . ?
C47 Si1 C46 110.4(12) . . ?
O3 Si1 C45 111.9(12) . . ?
O3 Si1 C46 109.8(12) . . ?
O3 Si1 C47 106.7(11) . . ?
O1 Pb1 O2 76.4(4) . . ?
O1 Pb1 Pb2 36.0(3) . 2_666 ?
O2 Pb1 Pb2 90.3(3) . 2_666 ?
O6 Pb1 O1 71.0(4) 2_666 . ?
O6 Pb1 O1 120.4(4) . . ?
O6 Pb1 O2 110.9(4) 2_666 . ?
O6 Pb1 O2 72.2(3) . . ?
O6 Pb1 Pb2 35.6(2) 2_666 2_666 ?
O6 Pb1 Pb2 94.9(3) . 2_666 ?
O6 Pb1 O6 74.9(4) . 2_666 ?
O1 Pb2 O4 85.5(4) 2_666 . ?
O1 Pb2 Pb1 39.2(3) 2_666 2_666 ?
O1 Pb2 Pb3 89.5(3) 2_666 . ?
O4 Pb2 Pb1 85.0(3) . 2_666 ?
O4 Pb2 Pb3 46.6(3) . . ?
Pb3 Pb2 Pb1 61.18(2) . 2_666 ?
O6 Pb2 O1 77.0(4) . 2_666 ?
O6 Pb2 O4 78.4(4) . . ?
O6 Pb2 Pb1 38.5(3) . 2_666 ?
O6 Pb2 Pb3 34.7(2) . . ?
O2 Pb3 O4 131.8(4) . . ?
O2 Pb3 Pb2 97.6(3) . . ?
O4 Pb3 Pb2 37.7(2) . . ?
O6 Pb3 O2 75.4(4) . . ?
O6 Pb3 O4 70.0(3) . . ?
O6 Pb3 Pb2 34.8(3) . . ?
Pb1 O6 Pb1 105.1(4) . 2_666 ?
Pb2 O6 Pb1 114.9(5) . . ?
Pb2 O6 Pb1 105.9(4) . 2_666 ?
Pb3 O6 Pb1 108.4(4) . 2_666 ?
Pb3 O6 Pb1 111.6(4) . . ?
Pb3 O6 Pb2 110.5(4) . . ?
C40 C43A H43D 109.5 . . ?
C40 C43A H43E 109.5 . . ?
C40 C43A H43F 109.5 . . ?
H43D C43A H43E 109.5 . . ?
H43D C43A H43F 109.5 . . ?
H43E C43A H43F 109.5 . . ?
C40 C42A H42D 109.5 . . ?
C40 C42A H42E 109.5 . . ?
C40 C42A H42F 109.5 . . ?
H42D C42A H42E 109.5 . . ?
H42D C42A H42F 109.5 . . ?
H42E C42A H42F 109.5 . . ?
C40 C41A H41D 109.5 . . ?
C40 C41A H41E 109.5 . . ?
C40 C41A H41F 109.5 . . ?
H41D C41A H41E 109.5 . . ?
H41D C41A H41F 109.5 . . ?
H41E C41A H41F 109.5 . . ?
C7 C9A H9AA 109.5 . . ?
C7 C9A H9AB 109.5 . . ?
C7 C9A H9AC 109.5 . . ?
H9AA C9A H9AB 109.5 . . ?
H9AA C9A H9AC 109.5 . . ?
H9AB C9A H9AC 109.5 . . ?
C7 C8A H8AA 109.5 . . ?
C7 C8A H8AB 109.5 . . ?
C7 C8A H8AC 109.5 . . ?
H8AA C8A H8AB 109.5 . . ?
H8AA C8A H8AC 109.5 . . ?
H8AB C8A H8AC 109.5 . . ?
C7 C10A H10D 109.5 . . ?
C7 C10A H10E 109.5 . . ?
C7 C10A H10F 109.5 . . ?
H10D C10A H10E 109.5 . . ?
H10D C10A H10F 109.5 . . ?
H10E C10A H10F 109.5 . . ?
H46D C46A H46E 109.5 . . ?
H46D C46A H46F 109.5 . . ?
H46E C46A H46F 109.5 . . ?
Si1A C46A H46D 109.5 . . ?
Si1A C46A H46E 109.5 . . ?
Si1A C46A H46F 109.5 . . ?
H47D C47A H47E 109.5 . . ?
H47D C47A H47F 109.5 . . ?
H47E C47A H47F 109.5 . . ?
Si1A C47A H47D 109.5 . . ?
Si1A C47A H47E 109.5 . . ?
Si1A C47A H47F 109.5 . . ?
O3 Si1A C46A 109(2) . . ?
O3 Si1A C47A 108(2) . . ?
O3 Si1A C45A 111(2) . . ?
C46A Si1A C45A 109.3(17) . . ?
C47A Si1A C46A 110.4(17) . . ?
C47A Si1A C45A 109.7(17) . . ?
Si1A C45A H45D 109.5 . . ?
Si1A C45A H45E 109.5 . . ?
Si1A C45A H45F 109.5 . . ?
H45D C45A H45E 109.5 . . ?
H45D C45A H45F 109.5 . . ?
H45E C45A H45F 109.5 . . ?
C13 C14 H14 118.6 . . ?
C15 C14 C13 122.8(17) . . ?
C15 C14 H14 118.6 . . ?

loop_
_geom_bond_atom_site_label_1
_geom_bond_atom_site_label_2
_geom_bond_distance
_geom_bond_site_symmetry_2
_geom_bond_publ_flag
C1 C2 1.35(2) . ?
C1 C6 1.38(2) . ?
C1 O1 1.339(19) . ?
C2 C3 1.47(2) . ?
C2 C44 1.53(2) 2_666 ?
C3 H3 0.9500 . ?
C3 C4 1.37(3) . ?
C4 C5 1.40(3) . ?
C4 C7 1.525(16) . ?
C5 H5 0.9500 . ?
C5 C6 1.39(2) . ?
C6 C11 1.54(3) . ?
C7 C8 1.516(19) . ?
C7 C9 1.513(19) . ?
C7 C10 1.510(19) . ?
C7 C9A 1.51(2) . ?
C7 C8A 1.51(2) . ?
C7 C10A 1.51(2) . ?
C8 H8A 0.9800 . ?
C8 H8B 0.9800 . ?
C8 H8C 0.9800 . ?
C9 H9A 0.9800 . ?
C9 H9B 0.9800 . ?
C9 H9C 0.9800 . ?
C10 H10A 0.9800 . ?
C10 H10B 0.9800 . ?
C10 H10C 0.9800 . ?
C11 H11A 0.9900 . ?
C11 H11B 0.9900 . ?
C11 C13 1.50(3) . ?
C12 C13 1.39(2) . ?
C12 C17 1.42(2) . ?
C12 O2 1.359(19) . ?
C13 C14 1.42(2) . ?
C15 C16 1.41(2) . ?
C15 C18 1.53(3) . ?
C15 C14 1.38(3) . ?
C16 H16 0.9500 . ?
C16 C17 1.43(2) . ?
C17 C22 1.48(2) . ?
C18 C19 1.49(3) . ?
C18 C20 1.56(3) . ?
C18 C21 1.51(3) . ?
C19 H19A 0.9800 . ?
C19 H19B 0.9800 . ?
C19 H19C 0.9800 . ?
C20 H20A 0.9800 . ?
C20 H20B 0.9800 . ?
C20 H20C 0.9800 . ?
C21 H21A 0.9800 . ?
C21 H21B 0.9800 . ?
C21 H21C 0.9800 . ?
C22 H22A 0.9900 . ?
C22 H22B 0.9900 . ?
C22 C24 1.53(2) . ?
C23 C24 1.49(2) . ?
C23 C28 1.33(2) . ?
C23 O3 1.391(18) . ?
C24 C25 1.36(2) . ?
C25 H25 0.9500 . ?
C25 C26 1.41(3) . ?
C26 C27 1.41(2) . ?
C26 C29 1.52(3) . ?
C27 H27 0.9500 . ?
C27 C28 1.36(2) . ?
C28 C33 1.49(2) . ?
C29 C30 1.47(3) . ?
C29 C31 1.56(3) . ?
C29 C32 1.47(3) . ?
C30 H30A 0.9800 . ?
C30 H30B 0.9800 . ?
C30 H30C 0.9800 . ?
C31 H31A 0.9800 . ?
C31 H31B 0.9800 . ?
C31 H31C 0.9800 . ?
C32 H32A 0.9800 . ?
C32 H32B 0.9800 . ?
C32 H32C 0.9800 . ?
C33 H33A 0.9900 . ?
C33 H33B 0.9900 . ?
C33 C35 1.52(2) . ?
C34 C35 1.40(2) . ?
C34 C39 1.36(2) . ?
C34 O4 1.43(2) . ?
C35 C36 1.40(2) . ?
C36 H36 0.9500 . ?
C36 C37 1.43(2) . ?
C37 C38 1.38(2) . ?
C37 C40 1.534(15) . ?
C38 H38 0.9500 . ?
C38 C39 1.39(2) . ?
C39 C44 1.51(2) . ?
C40 C41 1.516(18) . ?
C40 C42 1.517(18) . ?
C40 C43 1.522(18) . ?
C40 C43A 1.518(19) . ?
C40 C42A 1.513(18) . ?
C40 C41A 1.518(18) . ?
C41 H41A 0.9800 . ?
C41 H41B 0.9800 . ?
C41 H41C 0.9800 . ?
C42 H42A 0.9800 . ?
C42 H42B 0.9800 . ?
C42 H42C 0.9800 . ?
C43 H43A 0.9800 . ?
C43 H43B 0.9800 . ?
C43 H43C 0.9800 . ?
C44 H44A 0.9900 . ?
C44 H44B 0.9900 . ?
C45 H45A 0.9800 . ?
C45 H45B 0.9800 . ?
C45 H45C 0.9800 . ?
C45 Si1 1.83(2) . ?
C46 H46A 0.9800 . ?
C46 H46B 0.9800 . ?
C46 H46C 0.9800 . ?
C46 Si1 1.83(2) . ?
C47 H47A 0.9800 . ?
C47 H47B 0.9800 . ?
C47 H47C 0.9800 . ?
C47 Si1 1.828(19) . ?
O1 Pb1 2.414(11) . ?
O1 Pb2 2.245(13) 2_666 ?
O2 Pb1 2.485(13) . ?
O2 Pb3 2.444(12) . ?
O3 Si1 1.703(15) . ?
O3 Si1A 1.70(2) . ?
O4 Pb2 2.252(11) . ?
O4 Pb3 2.678(10) . ?
Pb1 Pb2 3.6947(11) 2_666 ?
Pb1 O6 2.391(10) 2_666 ?
Pb1 O6 2.368(10) . ?
Pb2 Pb3 3.6662(10) . ?
Pb2 O6 2.236(10) . ?
Pb3 O6 2.226(10) . ?
C43A H43D 0.9800 . ?
C43A H43E 0.9800 . ?
C43A H43F 0.9800 . ?
C42A H42D 0.9800 . ?
C42A H42E 0.9800 . ?
C42A H42F 0.9800 . ?
C41A H41D 0.9800 . ?
C41A H41E 0.9800 . ?
C41A H41F 0.9800 . ?
C9A H9AA 0.9800 . ?
C9A H9AB 0.9800 . ?
C9A H9AC 0.9800 . ?
C8A H8AA 0.9800 . ?
C8A H8AB 0.9800 . ?
C8A H8AC 0.9800 . ?
C10A H10D 0.9800 . ?
C10A H10E 0.9800 . ?
C10A H10F 0.9800 . ?
C46A H46D 0.9800 . ?
C46A H46E 0.9800 . ?
C46A H46F 0.9800 . ?
C46A Si1A 1.83(2) . ?
C47A H47D 0.9800 . ?
C47A H47E 0.9800 . ?
C47A H47F 0.9800 . ?
C47A Si1A 1.83(2) . ?
Si1A C45A 1.83(2) . ?
C45A H45D 0.9800 . ?
C45A H45E 0.9800 . ?
C45A H45F 0.9800 . ?
C14 H14 0.9500 . ?

loop_
_geom_torsion_atom_site_label_1
_geom_torsion_atom_site_label_2
_geom_torsion_atom_site_label_3
_geom_torsion_atom_site_label_4
_geom_torsion
_geom_torsion_site_symmetry_1
_geom_torsion_site_symmetry_2
_geom_torsion_site_symmetry_3
_geom_torsion_site_symmetry_4
_geom_torsion_publ_flag
C1 C2 C3 C4 -1(3) . . . . ?
C1 C6 C11 C13 -91(2) . . . . ?
C2 C1 C6 C5 -5(3) . . . . ?
C2 C1 C6 C11 170.6(16) . . . . ?
C2 C1 O1 Pb1 -80(2) . . . . ?
C2 C1 O1 Pb2 90.0(17) . . . 2_666 ?
C2 C3 C4 C5 -2(3) . . . . ?
C2 C3 C4 C7 -179.1(16) . . . . ?
C3 C4 C5 C6 1(3) . . . . ?
C3 C4 C7 C8 151(3) . . . . ?
C3 C4 C7 C9 -92(3) . . . . ?
C3 C4 C7 C10 27(3) . . . . ?
C3 C4 C7 C9A -159(3) . . . . ?
C3 C4 C7 C8A 79(3) . . . . ?
C3 C4 C7 C10A -37(4) . . . . ?
C4 C5 C6 C1 3(3) . . . . ?
C4 C5 C6 C11 -172.8(18) . . . . ?
C5 C4 C7 C8 -27(3) . . . . ?
C5 C4 C7 C9 91(3) . . . . ?
C5 C4 C7 C10 -150(3) . . . . ?
C5 C4 C7 C9A 23(4) . . . . ?
C5 C4 C7 C8A -98(3) . . . . ?
C5 C4 C7 C10A 146(4) . . . . ?
C5 C6 C11 C13 84(2) . . . . ?
C6 C1 C2 C3 4(2) . . . . ?
C6 C1 C2 C44 176.3(15) . . . 2_666 ?
C6 C1 O1 Pb1 99.5(19) . . . . ?
C6 C1 O1 Pb2 -90.6(17) . . . 2_666 ?
C6 C11 C13 C12 96(2) . . . . ?
C6 C11 C13 C14 -78(2) . . . . ?
C7 C4 C5 C6 178.0(18) . . . . ?
C11 C13 C14 C15 171.2(18) . . . . ?
C12 C13 C14 C15 -3(3) . . . . ?
C12 C17 C22 C24 77(2) . . . . ?
C13 C12 C17 C16 -5(2) . . . . ?
C13 C12 C17 C22 178.0(16) . . . . ?
C13 C12 O2 Pb1 -94.6(18) . . . . ?
C13 C12 O2 Pb3 109.9(16) . . . . ?
C15 C16 C17 C12 1(2) . . . . ?
C15 C16 C17 C22 177.4(16) . . . . ?
C16 C15 C18 C19 56(3) . . . . ?
C16 C15 C18 C20 173.3(19) . . . . ?
C16 C15 C18 C21 -67(3) . . . . ?
C16 C15 C14 C13 -1(3) . . . . ?
C16 C17 C22 C24 -99(2) . . . . ?
C17 C12 C13 C11 -167.5(17) . . . . ?
C17 C12 C13 C14 7(3) . . . . ?
C17 C12 O2 Pb1 82.3(17) . . . . ?
C17 C12 O2 Pb3 -73.3(19) . . . . ?
C17 C22 C24 C23 -157.1(16) . . . . ?
C17 C22 C24 C25 23(3) . . . . ?
C18 C15 C16 C17 -179.5(17) . . . . ?
C18 C15 C14 C13 -179.2(18) . . . . ?
C22 C24 C25 C26 -179.5(18) . . . . ?
C23 C24 C25 C26 0(3) . . . . ?
C23 C28 C33 C35 124.7(17) . . . . ?
C23 O3 Si1 C45 112.6(15) . . . . ?
C23 O3 Si1 C46 -6.9(16) . . . . ?
C23 O3 Si1 C47 -126.5(15) . . . . ?
C23 O3 Si1A C46A -2(3) . . . . ?
C23 O3 Si1A C47A -121(3) . . . . ?
C23 O3 Si1A C45A 119(3) . . . . ?
C24 C23 C28 C27 3(2) . . . . ?
C24 C23 C28 C33 -179.9(14) . . . . ?
C24 C23 O3 Si1 -99.0(14) . . . . ?
C24 C23 O3 Si1A -94(2) . . . . ?
C24 C25 C26 C27 3(3) . . . . ?
C24 C25 C26 C29 177.4(18) . . . . ?
C25 C26 C27 C28 -3(3) . . . . ?
C25 C26 C29 C30 54(3) . . . . ?
C25 C26 C29 C31 176(2) . . . . ?
C25 C26 C29 C32 -70(3) . . . . ?
C26 C27 C28 C23 0(3) . . . . ?
C26 C27 C28 C33 -176.6(16) . . . . ?
C27 C26 C29 C30 -132(3) . . . . ?
C27 C26 C29 C31 -9(3) . . . . ?
C27 C26 C29 C32 105(2) . . . . ?
C27 C28 C33 C35 -58(2) . . . . ?
C28 C23 C24 C22 176.5(17) . . . . ?
C28 C23 C24 C25 -3(2) . . . . ?
C28 C23 O3 Si1 91.6(18) . . . . ?
C28 C23 O3 Si1A 96(3) . . . . ?
C28 C33 C35 C34 -47(2) . . . . ?
C28 C33 C35 C36 131.0(17) . . . . ?
C29 C26 C27 C28 -177.9(18) . . . . ?
C33 C35 C36 C37 175.0(16) . . . . ?
C34 C35 C36 C37 -6(3) . . . . ?
C34 C39 C44 C2 -98(2) . . . 2_666 ?
C35 C34 C39 C38 -15(3) . . . . ?
C35 C34 C39 C44 167.8(17) . . . . ?
C35 C34 O4 Pb2 -82.6(17) . . . . ?
C35 C34 O4 Pb3 102.3(17) . . . . ?
C35 C36 C37 C38 1(3) . . . . ?
C35 C36 C37 C40 -175.9(16) . . . . ?
C36 C37 C38 C39 -2(3) . . . . ?
C36 C37 C40 C41 1(3) . . . . ?
C36 C37 C40 C42 -120(3) . . . . ?
C36 C37 C40 C43 123(3) . . . . ?
C36 C37 C40 C43A 67(3) . . . . ?
C36 C37 C40 C42A -173(3) . . . . ?
C36 C37 C40 C41A -50(3) . . . . ?
C37 C38 C39 C34 9(3) . . . . ?
C37 C38 C39 C44 -173.9(17) . . . . ?
C38 C37 C40 C41 -176(2) . . . . ?
C38 C37 C40 C42 63(3) . . . . ?
C38 C37 C40 C43 -54(3) . . . . ?
C38 C37 C40 C43A -109(3) . . . . ?
C38 C37 C40 C42A 11(3) . . . . ?
C38 C37 C40 C41A 133(3) . . . . ?
C38 C39 C44 C2 84(2) . . . 2_666 ?
C39 C34 C35 C33 -167.7(18) . . . . ?
C39 C34 C35 C36 14(3) . . . . ?
C39 C34 O4 Pb2 77(2) . . . . ?
C39 C34 O4 Pb3 -98.2(18) . . . . ?
C40 C37 C38 C39 174.8(17) . . . . ?
C44 C2 C3 C4 -173.8(16) 2_666 . . . ?
O1 C1 C2 C3 -176.8(15) . . . . ?
O1 C1 C2 C44 -4(2) . . . 2_666 ?
O1 C1 C6 C5 175.7(17) . . . . ?
O1 C1 C6 C11 -9(3) . . . . ?
O2 C12 C13 C11 9(3) . . . . ?
O2 C12 C13 C14 -176.6(16) . . . . ?
O2 C12 C17 C16 177.7(14) . . . . ?
O2 C12 C17 C22 1(2) . . . . ?
O3 C23 C24 C22 6(2) . . . . ?
O3 C23 C24 C25 -173.7(15) . . . . ?
O3 C23 C28 C27 171.8(15) . . . . ?
O3 C23 C28 C33 -11(2) . . . . ?
O4 C34 C35 C33 -9(3) . . . . ?
O4 C34 C35 C36 172.4(15) . . . . ?
O4 C34 C39 C38 -172.6(15) . . . . ?
O4 C34 C39 C44 10(3) . . . . ?
C14 C15 C16 C17 3(3) . . . . ?
C14 C15 C18 C19 -126(2) . . . . ?
C14 C15 C18 C20 -9(3) . . . . ?
C14 C15 C18 C21 111(3) . . . . ?

loop_
_smtbx_masks_void_nr
_smtbx_masks_void_average_x
_smtbx_masks_void_average_y
_smtbx_masks_void_average_z
_smtbx_masks_void_volume
_smtbx_masks_void_count_electrons
_smtbx_masks_void_content
1 -0.676 -0.176 -0.248 813.6 61.8 '2 CH3CN'
